data_1557175
loop_
_publ_author_name
'Yoo, Miri'
'Koh, Dongsoo'

_publ_section_title
;
 Diethyl
 4-(1<i>H</i>-imidazol-2-yl)-2,6-dimethyl-1,4-dihydropyridine-3,5-dicarboxylate
;
_journal_coeditor_code BT4088
_journal_issue 1
_journal_name_full IUCrData
_journal_page_first x200034
_journal_paper_doi 10.1107/S2414314620000346
_journal_volume 5
_journal_year 2020
_chemical_formula_iupac 'C16 H21 N3 O4'
_chemical_formula_moiety 'C16 H21 N3 O4'
_chemical_formula_sum 'C16 H21 N3 O4'
_chemical_formula_weight 319.36
_chemical_name_systematic
;
Diethyl
4-(1<i>H</i>-imidazol-2-yl)-2,6-dimethyl-1,4-dihydropyridine-3,5-dicarboxylate
;
_space_group_crystal_system triclinic
_space_group_IT_number 2
_space_group_name_Hall '-P 1'
_space_group_name_H-M_alt 'P -1'
_atom_sites_solution_hydrogens geom
_audit_creation_method SHELXL-2014/7
_cell_angle_alpha 105.36(4)
_cell_angle_beta 96.52(2)
_cell_angle_gamma 94.77(3)
_cell_formula_units_Z 2
_cell_length_a 8.127(7)
_cell_length_b 8.411(9)
_cell_length_c 12.536(10)
_cell_measurement_reflns_used 9982
_cell_measurement_temperature 223(2)
_cell_measurement_theta_max 28.32
_cell_measurement_theta_min 2.54
_cell_volume 815.2(13)
_computing_cell_refinement
;
SAINT (Bruker, 2012)
;
_computing_data_collection
;
APEX2 (Bruker, 2012)
;
_computing_data_reduction
;
SAINT (Bruker, 2012)
;
_computing_molecular_graphics
;
SHELXTL (Sheldrick, 2008)
;
_computing_publication_material
;
publCIF (Westrip, 2010)
;
_computing_structure_refinement
;
SHELXL2014 (Sheldrick, 2015)
;
_computing_structure_solution
;
SHELXS97 (Sheldrick, 2008)
;
_diffrn_ambient_temperature 223(2)
_diffrn_measured_fraction_theta_full 0.963
_diffrn_measured_fraction_theta_max 0.970
_diffrn_measurement_device_type 'PHOTON 100 CMOS'
_diffrn_measurement_method '\f and \w scans'
_diffrn_radiation_type MoK\a
_diffrn_radiation_wavelength 0.71073
_diffrn_reflns_av_R_equivalents 0.0413
_diffrn_reflns_av_unetI/netI 0.0222
_diffrn_reflns_limit_h_max 10
_diffrn_reflns_limit_h_min -10
_diffrn_reflns_limit_k_max 11
_diffrn_reflns_limit_k_min -11
_diffrn_reflns_limit_l_max 16
_diffrn_reflns_limit_l_min -16
_diffrn_reflns_number 33431
_diffrn_reflns_theta_full 25.242
_diffrn_reflns_theta_max 28.294
_diffrn_reflns_theta_min 2.540
_exptl_absorpt_coefficient_mu 0.095
_exptl_absorpt_correction_T_max 0.987
_exptl_absorpt_correction_T_min 0.974
_exptl_absorpt_correction_type multi-scan
_exptl_absorpt_process_details
;
(SADABS; Bruker, 2012)
;
_exptl_crystal_colour colourless
_exptl_crystal_density_diffrn 1.301
_exptl_crystal_description Block
_exptl_crystal_F_000 340
_exptl_crystal_size_max 0.280
_exptl_crystal_size_mid 0.210
_exptl_crystal_size_min 0.140
_refine_diff_density_max 0.316
_refine_diff_density_min -0.232
_refine_ls_extinction_method none
_refine_ls_goodness_of_fit_ref 1.059
_refine_ls_hydrogen_treatment constr
_refine_ls_matrix_type full
_refine_ls_number_parameters 212
_refine_ls_number_reflns 3920
_refine_ls_number_restraints 0
_refine_ls_restrained_S_all 1.059
_refine_ls_R_factor_all 0.0621
_refine_ls_R_factor_gt 0.0488
_refine_ls_shift/su_max 0.000
_refine_ls_shift/su_mean 0.000
_refine_ls_structure_factor_coef Fsqd
_refine_ls_weighting_details 'w=1/[\s^2^(Fo^2^)+(0.0734P)^2^+0.2436P] where P=(Fo^2^+2Fc^2^)/3'
_refine_ls_weighting_scheme calc
_refine_ls_wR_factor_gt 0.1318
_refine_ls_wR_factor_ref 0.1420
_reflns_number_gt 3144
_reflns_number_total 3920
_reflns_threshold_expression 'I > 2\s(I)'
_cod_data_source_file bt4088sup1.cif
_cod_data_source_block I
_cod_original_cell_volume 815.1(13)
_cod_database_code 1557175
_shelx_space_group_comment
;
The symmetry employed for this shelxl refinement is uniquely defined
by the following loop, which should always be used as a source of
symmetry information in preference to the above space-group names.
They are only intended as comments.
;

loop_
_space_group_symop_operation_xyz
'x, y, z'
'-x, -y, -z'

loop_
_atom_site_type_symbol
_atom_site_label
_atom_site_fract_x
_atom_site_fract_y
_atom_site_fract_z
_atom_site_U_iso_or_equiv
_atom_site_adp_type
_atom_site_calc_flag
_atom_site_occupancy
N N1 0.18302(15) 0.47356(14) 0.46454(9) 0.0280(3) Uani d 1
H H1 0.1979 0.5159 0.5367 0.034 Uiso calc 1
C C1 0.21728(16) 0.57673(16) 0.39890(11) 0.0251(3) Uani d 1
C C2 0.16729(15) 0.52079(16) 0.28644(10) 0.0232(3) Uani d 1
C C3 0.04796(16) 0.36033(15) 0.23758(10) 0.0229(3) Uani d 1
H H3 0.0781 0.3040 0.1637 0.028 Uiso calc 1
C C4 0.06773(16) 0.24414(16) 0.31144(11) 0.0253(3) Uani d 1
C C5 0.12622(16) 0.30616(17) 0.42189(11) 0.0261(3) Uani d 1
C C6 0.3103(2) 0.74263(19) 0.46493(12) 0.0374(4) Uani d 1
H H6A 0.4280 0.7424 0.4580 0.056 Uiso calc 1
H H6B 0.2959 0.7626 0.5430 0.056 Uiso calc 1
H H6C 0.2669 0.8296 0.4363 0.056 Uiso calc 1
C C7 0.21403(16) 0.60658(17) 0.20487(11) 0.0258(3) Uani d 1
O O1 0.15784(14) 0.55990(13) 0.10544(8) 0.0368(3) Uani d 1
O O2 0.32952(13) 0.73897(13) 0.24786(8) 0.0333(3) Uani d 1
C C8 0.3728(2) 0.83898(19) 0.17506(13) 0.0387(4) Uani d 1
H H8A 0.2719 0.8672 0.1369 0.046 Uiso calc 1
H H8B 0.4361 0.7785 0.1186 0.046 Uiso calc 1
C C9 0.4771(3) 0.9939(2) 0.24842(16) 0.0521(5) Uani d 1
H H9A 0.4123 1.0534 0.3030 0.078 Uiso calc 1
H H9B 0.5110 1.0643 0.2028 0.078 Uiso calc 1
H H9C 0.5754 0.9640 0.2867 0.078 Uiso calc 1
C C10 -0.13059(16) 0.39732(15) 0.21997(10) 0.0231(3) Uani d 1
N N2 -0.20049(15) 0.42932(16) 0.12553(10) 0.0315(3) Uani d 1
H H2 -0.1525 0.4293 0.0669 0.038 Uiso calc 1
C C11 -0.36104(19) 0.4617(2) 0.13918(13) 0.0384(4) Uani d 1
H H11 -0.4397 0.4889 0.0878 0.046 Uiso calc 1
C C12 -0.38247(19) 0.4467(2) 0.24119(13) 0.0373(3) Uani d 1
H H12 -0.4814 0.4613 0.2730 0.045 Uiso calc 1
N N3 -0.23804(14) 0.40668(16) 0.29244(9) 0.0302(3) Uani d 1
C C13 0.00797(18) 0.06611(17) 0.26232(12) 0.0308(3) Uani d 1
O O3 0.02408(19) -0.04606(14) 0.30548(11) 0.0556(4) Uani d 1
O O4 -0.07121(14) 0.03801(12) 0.15720(9) 0.0360(3) Uani d 1
C C14 -0.1454(2) -0.13100(19) 0.10123(14) 0.0406(4) Uani d 1
H H14A -0.2060 -0.1768 0.1517 0.049 Uiso calc 1
H H14B -0.0586 -0.2015 0.0776 0.049 Uiso calc 1
C C15 -0.2623(2) -0.1240(2) 0.00188(14) 0.0441(4) Uani d 1
H H15A -0.3471 -0.0535 0.0264 0.066 Uiso calc 1
H H15B -0.3149 -0.2350 -0.0377 0.066 Uiso calc 1
H H15C -0.2006 -0.0790 -0.0475 0.066 Uiso calc 1
C C16 0.1393(2) 0.2112(2) 0.50829(13) 0.0372(4) Uani d 1
H H16A 0.0529 0.1174 0.4870 0.056 Uiso calc 1
H H16B 0.1256 0.2835 0.5803 0.056 Uiso calc 1
H H16C 0.2479 0.1716 0.5132 0.056 Uiso calc 1

loop_
_atom_site_aniso_label
_atom_site_aniso_U_11
_atom_site_aniso_U_22
_atom_site_aniso_U_33
_atom_site_aniso_U_12
_atom_site_aniso_U_13
_atom_site_aniso_U_23
N1 0.0361(6) 0.0299(6) 0.0185(5) 0.0004(5) 0.0041(4) 0.0086(4)
C1 0.0256(6) 0.0272(6) 0.0237(6) 0.0016(5) 0.0050(5) 0.0090(5)
C2 0.0240(6) 0.0247(6) 0.0222(6) 0.0008(5) 0.0045(5) 0.0088(5)
C3 0.0280(6) 0.0228(6) 0.0186(6) 0.0010(5) 0.0044(5) 0.0068(4)
C4 0.0273(6) 0.0246(6) 0.0269(6) 0.0043(5) 0.0060(5) 0.0111(5)
C5 0.0268(6) 0.0288(7) 0.0265(6) 0.0045(5) 0.0061(5) 0.0130(5)
C6 0.0467(9) 0.0365(8) 0.0239(7) -0.0088(7) 0.0006(6) 0.0055(6)
C7 0.0272(6) 0.0277(6) 0.0236(6) 0.0010(5) 0.0049(5) 0.0092(5)
O1 0.0488(6) 0.0388(6) 0.0221(5) -0.0082(5) 0.0029(4) 0.0124(4)
O2 0.0368(6) 0.0343(5) 0.0292(5) -0.0092(4) 0.0029(4) 0.0144(4)
C8 0.0481(9) 0.0347(8) 0.0352(8) -0.0084(7) 0.0090(7) 0.0158(6)
C9 0.0616(12) 0.0394(9) 0.0509(10) -0.0158(8) 0.0143(9) 0.0092(8)
C10 0.0296(6) 0.0211(6) 0.0170(6) -0.0020(5) 0.0001(5) 0.0055(4)
N2 0.0356(6) 0.0397(7) 0.0216(6) 0.0011(5) 0.0005(4) 0.0147(5)
C11 0.0332(8) 0.0492(9) 0.0336(8) 0.0043(7) -0.0072(6) 0.0180(7)
C12 0.0272(7) 0.0506(9) 0.0353(8) 0.0071(6) 0.0013(6) 0.0144(7)
N3 0.0274(6) 0.0424(7) 0.0228(6) 0.0058(5) 0.0034(4) 0.0119(5)
C13 0.0350(7) 0.0270(7) 0.0325(7) 0.0034(5) 0.0064(6) 0.0113(5)
O3 0.0870(10) 0.0298(6) 0.0494(7) -0.0010(6) -0.0086(7) 0.0200(5)
O4 0.0481(6) 0.0242(5) 0.0332(6) -0.0033(4) 0.0001(5) 0.0083(4)
C14 0.0466(9) 0.0245(7) 0.0461(9) -0.0043(6) 0.0013(7) 0.0065(6)
C15 0.0401(9) 0.0456(9) 0.0402(9) -0.0039(7) 0.0046(7) 0.0040(7)
C16 0.0491(9) 0.0376(8) 0.0299(7) 0.0046(7) 0.0038(6) 0.0187(6)

loop_
_atom_type_symbol
_atom_type_description
_atom_type_scat_dispersion_real
_atom_type_scat_dispersion_imag
_atom_type_scat_source
C C 0.0033 0.0016 'International Tables Vol C Tables 4.2.6.8 and 6.1.1.4'
H H 0.0000 0.0000 'International Tables Vol C Tables 4.2.6.8 and 6.1.1.4'
N N 0.0061 0.0033 'International Tables Vol C Tables 4.2.6.8 and 6.1.1.4'
O O 0.0106 0.0060 'International Tables Vol C Tables 4.2.6.8 and 6.1.1.4'

loop_
_geom_angle_atom_site_label_1
_geom_angle_atom_site_label_2
_geom_angle_atom_site_label_3
_geom_angle
C1 N1 C5 123.55(12)
C1 N1 H1 118.2
C5 N1 H1 118.2
C2 C1 N1 118.86(13)
C2 C1 C6 128.14(12)
N1 C1 C6 113.00(13)
C1 C2 C7 124.90(13)
C1 C2 C3 120.01(11)
C7 C2 C3 115.05(12)
C10 C3 C4 111.44(10)
C10 C3 C2 111.01(12)
C4 C3 C2 110.65(12)
C10 C3 H3 107.9
C4 C3 H3 107.9
C2 C3 H3 107.9
C5 C4 C13 121.28(13)
C5 C4 C3 120.13(13)
C13 C4 C3 118.36(13)
C4 C5 N1 119.54(12)
C4 C5 C16 126.95(14)
N1 C5 C16 113.51(13)
C1 C6 H6A 109.5
C1 C6 H6B 109.5
H6A C6 H6B 109.5
C1 C6 H6C 109.5
H6A C6 H6C 109.5
H6B C6 H6C 109.5
O1 C7 O2 122.36(12)
O1 C7 C2 123.54(13)
O2 C7 C2 114.06(12)
C7 O2 C8 117.63(12)
O2 C8 C9 106.51(14)
O2 C8 H8A 110.4
C9 C8 H8A 110.4
O2 C8 H8B 110.4
C9 C8 H8B 110.4
H8A C8 H8B 108.6
C8 C9 H9A 109.5
C8 C9 H9B 109.5
H9A C9 H9B 109.5
C8 C9 H9C 109.5
H9A C9 H9C 109.5
H9B C9 H9C 109.5
N3 C10 N2 110.72(13)
N3 C10 C3 126.17(12)
N2 C10 C3 123.10(12)
C10 N2 C11 107.57(12)
C10 N2 H2 126.2
C11 N2 H2 126.2
C12 C11 N2 105.92(13)
C12 C11 H11 127.0
N2 C11 H11 127.0
C11 C12 N3 110.26(14)
C11 C12 H12 124.9
N3 C12 H12 124.9
C10 N3 C12 105.53(13)
O3 C13 O4 121.56(14)
O3 C13 C4 127.60(15)
O4 C13 C4 110.84(12)
C13 O4 C14 116.62(12)
O4 C14 C15 106.98(14)
O4 C14 H14A 110.3
C15 C14 H14A 110.3
O4 C14 H14B 110.3
C15 C14 H14B 110.3
H14A C14 H14B 108.6
C14 C15 H15A 109.5
C14 C15 H15B 109.5
H15A C15 H15B 109.5
C14 C15 H15C 109.5
H15A C15 H15C 109.5
H15B C15 H15C 109.5
C5 C16 H16A 109.5
C5 C16 H16B 109.5
H16A C16 H16B 109.5
C5 C16 H16C 109.5
H16A C16 H16C 109.5
H16B C16 H16C 109.5

loop_
_geom_bond_atom_site_label_1
_geom_bond_atom_site_label_2
_geom_bond_distance
N1 C1 1.3777(19)
N1 C5 1.385(2)
N1 H1 0.8700
C1 C2 1.364(2)
C1 C6 1.508(2)
C2 C7 1.464(2)
C2 C3 1.532(2)
C3 C10 1.513(2)
C3 C4 1.520(2)
C3 H3 0.9900
C4 C5 1.357(2)
C4 C13 1.476(2)
C5 C16 1.506(2)
C6 H6A 0.9700
C6 H6B 0.9700
C6 H6C 0.9700
C7 O1 1.2239(19)
C7 O2 1.3434(19)
O2 C8 1.4473(19)
C8 C9 1.506(2)
C8 H8A 0.9800
C8 H8B 0.9800
C9 H9A 0.9700
C9 H9B 0.9700
C9 H9C 0.9700
C10 N3 1.3221(19)
C10 N2 1.3558(19)
N2 C11 1.375(2)
N2 H2 0.8700
C11 C12 1.347(2)
C11 H11 0.9400
C12 N3 1.383(2)
C12 H12 0.9400
C13 O3 1.214(2)
C13 O4 1.350(2)
O4 C14 1.452(2)
C14 C15 1.496(3)
C14 H14A 0.9800
C14 H14B 0.9800
C15 H15A 0.9700
C15 H15B 0.9700
C15 H15C 0.9700
C16 H16A 0.9700
C16 H16B 0.9700
C16 H16C 0.9700

loop_
_geom_hbond_atom_site_label_D
_geom_hbond_atom_site_label_H
_geom_hbond_atom_site_label_A
_geom_hbond_site_symmetry_A
_geom_hbond_distance_DH
_geom_hbond_distance_HA
_geom_hbond_distance_DA
_geom_hbond_angle_DHA
N1 H1 N3 2_566 0.87 2.05 2.913(3) 174.5
N2 H2 O1 2_565 0.87 2.18 2.979(3) 152.1

loop_
_geom_torsion_atom_site_label_1
_geom_torsion_atom_site_label_2
_geom_torsion_atom_site_label_3
_geom_torsion_atom_site_label_4
_geom_torsion
C5 N1 C1 C2 11.5(2)
C5 N1 C1 C6 -168.01(13)
N1 C1 C2 C7 -171.32(12)
C6 C1 C2 C7 8.1(2)
N1 C1 C2 C3 11.18(19)
C6 C1 C2 C3 -169.38(13)
C1 C2 C3 C10 96.34(14)
C7 C2 C3 C10 -81.40(14)
C1 C2 C3 C4 -27.93(17)
C7 C2 C3 C4 154.33(11)
C10 C3 C4 C5 -98.67(15)
C2 C3 C4 C5 25.35(17)
C10 C3 C4 C13 75.95(15)
C2 C3 C4 C13 -160.02(12)
C13 C4 C5 N1 179.24(12)
C3 C4 C5 N1 -6.29(19)
C13 C4 C5 C16 -0.2(2)
C3 C4 C5 C16 174.29(13)
C1 N1 C5 C4 -14.2(2)
C1 N1 C5 C16 165.30(13)
C1 C2 C7 O1 -174.51(14)
C3 C2 C7 O1 3.1(2)
C1 C2 C7 O2 7.8(2)
C3 C2 C7 O2 -174.61(11)
O1 C7 O2 C8 7.2(2)
C2 C7 O2 C8 -175.03(12)
C7 O2 C8 C9 169.35(14)
C4 C3 C10 N3 32.28(17)
C2 C3 C10 N3 -91.54(16)
C4 C3 C10 N2 -149.20(12)
C2 C3 C10 N2 86.98(15)
N3 C10 N2 C11 0.37(16)
C3 C10 N2 C11 -178.36(12)
C10 N2 C11 C12 -0.51(17)
N2 C11 C12 N3 0.48(19)
N2 C10 N3 C12 -0.07(16)
C3 C10 N3 C12 178.60(12)
C11 C12 N3 C10 -0.26(18)
C5 C4 C13 O3 -11.3(2)
C3 C4 C13 O3 174.13(16)
C5 C4 C13 O4 169.00(12)
C3 C4 C13 O4 -5.56(17)
O3 C13 O4 C14 3.9(2)
C4 C13 O4 C14 -176.41(12)
C13 O4 C14 C15 165.03(13)

_cod_database_fobs_code 1557175
